data_4104069
loop_
_publ_author_name
'Manfred T. Reetz'
'Hongchao Guo'
'Jun-An Ma'
'Richard Goddard'
'Richard J. Mynott'

_publ_section_title
;
 Helical Triskelion Monophosphites as Ligands in Asymmetric Catalysis
;
_journal_name_full 'Journal of the American Chemical Society'
_journal_page_first 4136
_journal_page_last 4142
_journal_paper_doi 10.1021/ja809297a
_journal_volume 131
_journal_year 2009
_chemical_absolute_configuration rmad
_chemical_compound_source dichloromethane/pentane
_chemical_formula_moiety 'C93 H81 O9 P'
_chemical_formula_sum 'C93 H81 O9 P'
_chemical_formula_weight 1373.55
_chemical_name_systematic
; 
 anti-tris[(R)-2'-(1-adamantylcarbonyl)oxy-1,1'-binaphthyl-2-yl]phosphite
;
_space_group_IT_number 146
_symmetry_cell_setting trigonal
_symmetry_Int_Tables_number 146
_symmetry_space_group_name_Hall 'R 3'
_symmetry_space_group_name_H-M 'R 3 :H'
_atom_sites_solution_hydrogens geom
_atom_sites_solution_primary direct
_atom_sites_solution_secondary difmap
_audit_block_code GUO-GB-273-01
_audit_creation_date 2006-10-19
_cell_angle_alpha 90.0
_cell_angle_beta 90.0
_cell_angle_gamma 120.0
_cell_formula_units_Z 3
_cell_length_a 23.9458(3)
_cell_length_b 23.9458(3)
_cell_length_c 10.7465(2)
_cell_measurement_reflns_used 6172
_cell_measurement_temperature 100
_cell_measurement_theta_max 63.20
_cell_measurement_theta_min 3.69
_cell_volume 5336.50(14)
_computing_cell_refinement 'PROTEUM2 (Bruker AXS, 2004)'
_computing_data_collection 'PROTEUM2 (Bruker AXS, 2004)'
_computing_data_reduction 'SAINT software (Bruker AXS, 2004)'
_computing_molecular_graphics 'DIAMOND (Crystal Impact GbR, 2005)'
_computing_structure_refinement 'SHELXL-97 (Sheldrick, 1997)'
_computing_structure_solution 'SHELXS-97 (Sheldrick, 1990)'
_diffrn_ambient_temperature 100
_diffrn_measured_fraction_theta_full 0.990
_diffrn_measured_fraction_theta_max 0.990
_diffrn_measurement_device_type 'Bruker-AXS X8 Proteum'
_diffrn_measurement_method 'CCD \f- and \w-scans'
_diffrn_radiation_monochromator 'focusing multilayer optic'
_diffrn_radiation_source '0.2 x 2mm^2^ focus rotating anode'
_diffrn_radiation_type CuK\a
_diffrn_radiation_wavelength 1.54178
_diffrn_reflns_av_R_equivalents 0.0238
_diffrn_reflns_av_sigmaI/netI 0.0180
_diffrn_reflns_limit_h_max 27
_diffrn_reflns_limit_h_min -27
_diffrn_reflns_limit_k_max 27
_diffrn_reflns_limit_k_min -26
_diffrn_reflns_limit_l_max 12
_diffrn_reflns_limit_l_min -12
_diffrn_reflns_number 13728
_diffrn_reflns_theta_full 63.20
_diffrn_reflns_theta_max 63.20
_diffrn_reflns_theta_min 3.69
_diffrn_standards_decay_% 0.0
_diffrn_standards_number 0
_exptl_absorpt_coefficient_mu 0.845
_exptl_absorpt_correction_T_max 1.0
_exptl_absorpt_correction_T_min 0.78165
_exptl_absorpt_correction_type multi-scan
_exptl_absorpt_process_details 'SADABS, Bruker AXS (2004)'
_exptl_crystal_colour colourless
_exptl_crystal_density_diffrn 1.282
_exptl_crystal_density_meas ?
_exptl_crystal_density_method none
_exptl_crystal_description prism
_exptl_crystal_F_000 2178
_exptl_crystal_size_max 0.45
_exptl_crystal_size_mid 0.25
_exptl_crystal_size_min 0.20
_refine_diff_density_max 0.332
_refine_diff_density_min -0.207
_refine_diff_density_rms 0.039
_refine_ls_abs_structure_details 'Flack, H. D. (1983). Acta Cryst. A39, 876-881'
_refine_ls_abs_structure_Flack 0.03(2)
_refine_ls_extinction_method none
_refine_ls_goodness_of_fit_ref 1.060
_refine_ls_hydrogen_treatment constr
_refine_ls_matrix_type full
_refine_ls_number_parameters 310
_refine_ls_number_reflns 3582
_refine_ls_number_restraints 1
_refine_ls_restrained_S_all 1.060
_refine_ls_R_factor_all 0.0304
_refine_ls_R_factor_gt 0.0302
_refine_ls_shift/su_max 0.001
_refine_ls_shift/su_mean 0.000
_refine_ls_structure_factor_coef Fsqd
_refine_ls_weighting_details 'calc w=1/[\s^2^(Fo^2^)+(0.0520P)^2^+3.9511P] where P=(Fo^2^+2Fc^2^)/3'
_refine_ls_weighting_scheme calc
_refine_ls_wR_factor_gt 0.0805
_refine_ls_wR_factor_ref 0.0806
_reflns_number_gt 3562
_reflns_number_total 3582
_reflns_threshold_expression I>2\s(I)
_cod_data_source_file ja809297a_si_003.cif
_cod_data_source_block (R,R,R)-3a
_cod_depositor_comments
;
The following automatic conversions were performed:

'_exptl_crystal_density_meas' value 'none' was changed to '?' - the
value is perceived as not measured.

Automatic conversion script
Id: cif_fix_values 3008 2015-01-20 13:52:24Z robertas 
;
_cod_original_sg_symbol_H-M 'R 3'
_cod_database_code 4104069

loop_
_symmetry_equiv_pos_as_xyz
'x, y, z'
'-y, x-y, z'
'-x+y, -x, z'
'x+2/3, y+1/3, z+1/3'
'-y+2/3, x-y+1/3, z+1/3'
'-x+y+2/3, -x+1/3, z+1/3'
'x+1/3, y+2/3, z+2/3'
'-y+1/3, x-y+2/3, z+2/3'
'-x+y+1/3, -x+2/3, z+2/3'

loop_
_atom_site_label
_atom_site_type_symbol
_atom_site_fract_x
_atom_site_fract_y
_atom_site_fract_z
_atom_site_U_iso_or_equiv
_atom_site_adp_type
_atom_site_occupancy
_atom_site_symmetry_multiplicity
_atom_site_calc_flag
_atom_site_refinement_flags
C1 C 1.07127(9) 1.17773(9) 1.01566(16) 0.0172(4) Uani 1 1 d .
C2 C 1.01877(9) 1.11687(8) 1.03309(16) 0.0164(4) Uani 1 1 d .
C3 C 0.95485(9) 1.10352(9) 1.01569(18) 0.0220(4) Uani 1 1 d .
H3 H 0.9204 1.0624 1.0310 0.026 Uiso 1 1 calc R
C4 C 0.94385(9) 1.15147(9) 0.97616(18) 0.0228(4) Uani 1 1 d .
H4 H 0.9017 1.1425 0.9645 0.027 Uiso 1 1 calc R
C5 C 0.99533(9) 1.21418(9) 0.95285(17) 0.0200(4) Uani 1 1 d .
C6 C 0.98446(10) 1.26384(10) 0.90859(17) 0.0235(4) Uani 1 1 d .
H6 H 0.9424 1.2555 0.8990 0.028 Uiso 1 1 calc R
C7 C 1.03456(10) 1.32341(9) 0.87994(17) 0.0260(4) Uani 1 1 d .
H7 H 1.0267 1.3552 0.8498 0.031 Uiso 1 1 calc R
C8 C 1.09821(11) 1.33641(9) 0.89623(18) 0.0264(4) Uani 1 1 d .
H8 H 1.1323 1.3767 0.8744 0.032 Uiso 1 1 calc R
C9 C 1.11074(9) 1.29094(9) 0.94357(17) 0.0221(4) Uani 1 1 d .
H9 H 1.1532 1.3013 0.9574 0.027 Uiso 1 1 calc R
C10 C 1.05977(9) 1.22792(9) 0.97199(16) 0.0186(4) Uani 1 1 d .
C11 C 1.13813(9) 1.19243(8) 1.04627(17) 0.0177(4) Uani 1 1 d .
C12 C 1.15527(9) 1.19255(9) 1.16853(17) 0.0201(4) Uani 1 1 d .
C13 C 1.21807(9) 1.20849(9) 1.20432(19) 0.0239(4) Uani 1 1 d .
H13 H 1.2281 1.2085 1.2879 0.029 Uiso 1 1 calc R
C14 C 1.26423(9) 1.22396(9) 1.11473(19) 0.0245(4) Uani 1 1 d .
H14 H 1.3059 1.2351 1.1382 0.029 Uiso 1 1 calc R
C15 C 1.24951(9) 1.22329(9) 0.98666(18) 0.0215(4) Uani 1 1 d .
C16 C 1.29563(9) 1.23593(9) 0.8926(2) 0.0259(4) Uani 1 1 d .
H16 H 1.3373 1.2464 0.9148 0.031 Uiso 1 1 calc R
C17 C 1.27985(9) 1.23301(9) 0.76908(19) 0.0255(4) Uani 1 1 d .
H17 H 1.3108 1.2419 0.7082 0.031 Uiso 1 1 calc R
C18 C 1.21695(9) 1.21656(9) 0.73500(18) 0.0226(4) Uani 1 1 d .
H18 H 1.2063 1.2143 0.6512 0.027 Uiso 1 1 calc R
C19 C 1.17088(9) 1.20379(8) 0.82368(18) 0.0189(4) Uani 1 1 d .
H19 H 1.1294 1.1931 0.7993 0.023 Uiso 1 1 calc R
C20 C 1.18570(9) 1.20676(8) 0.95191(18) 0.0189(4) Uani 1 1 d .
C21 C 1.11068(10) 1.20158(10) 1.3628(2) 0.0308(5) Uani 1 1 d .
C22 C 1.04811(10) 1.17181(9) 1.43562(19) 0.0249(4) Uani 1 1 d .
C23 C 0.99948(10) 1.10177(10) 1.39665(18) 0.0262(4) Uani 1 1 d .
H23A H 0.9892 1.1005 1.3090 0.031 Uiso 1 1 calc R
H23B H 1.0183 1.0745 1.4097 0.031 Uiso 1 1 calc R
C24 C 1.01683(10) 1.21375(10) 1.4121(2) 0.0282(4) Uani 1 1 d .
H24A H 1.0469 1.2582 1.4343 0.034 Uiso 1 1 calc R
H24B H 1.0064 1.2124 1.3246 0.034 Uiso 1 1 calc R
C25 C 1.06342(10) 1.17356(10) 1.57483(19) 0.0274(5) Uani 1 1 d .
H25A H 1.0831 1.1473 1.5903 0.033 Uiso 1 1 calc R
H25B H 1.0938 1.2175 1.5996 0.033 Uiso 1 1 calc R
C26 C 0.93775(9) 1.07681(9) 1.47467(19) 0.0252(4) Uani 1 1 d .
H26 H 0.9070 1.0323 1.4505 0.030 Uiso 1 1 calc R
C27 C 0.95531(10) 1.18870(10) 1.49010(19) 0.0285(5) Uani 1 1 d .
H27 H 0.9359 1.2157 1.4754 0.034 Uiso 1 1 calc R
C28 C 1.00169(10) 1.14819(10) 1.65148(19) 0.0285(5) Uani 1 1 d .
H28 H 1.0119 1.1494 1.7401 0.034 Uiso 1 1 calc R
C29 C 0.95450(10) 1.07866(10) 1.6126(2) 0.0282(5) Uani 1 1 d .
H29A H 0.9156 1.0617 1.6623 0.034 Uiso 1 1 calc R
H29B H 0.9738 1.0520 1.6269 0.034 Uiso 1 1 calc R
C30 C 0.90764(10) 1.11899(10) 1.4520(2) 0.0284(5) Uani 1 1 d .
H30A H 0.8683 1.1028 1.5002 0.034 Uiso 1 1 calc R
H30B H 0.8968 1.1175 1.3647 0.034 Uiso 1 1 calc R
C31 C 0.97126(10) 1.19038(10) 1.6276(2) 0.0294(5) Uani 1 1 d .
H31A H 0.9322 1.1747 1.6767 0.035 Uiso 1 1 calc R
H31B H 1.0010 1.2344 1.6527 0.035 Uiso 1 1 calc R
O1 O 1.02951(6) 1.06808(6) 1.07616(11) 0.0188(3) Uani 1 1 d .
O2 O 1.10524(6) 1.17102(6) 1.25506(12) 0.0231(3) Uani 1 1 d .
O3 O 1.16033(9) 1.24724(9) 1.39682(19) 0.0676(7) Uani 1 1 d .
P P 1.0000 1.0000 0.99967(7) 0.01701(18) Uani 0.99 3 d SP

loop_
_atom_site_aniso_label
_atom_site_aniso_U_11
_atom_site_aniso_U_22
_atom_site_aniso_U_33
_atom_site_aniso_U_23
_atom_site_aniso_U_13
_atom_site_aniso_U_12
C1 0.0181(9) 0.0176(9) 0.0160(9) -0.0024(7) -0.0006(7) 0.0089(8)
C2 0.0188(9) 0.0171(9) 0.0154(8) -0.0002(7) 0.0002(7) 0.0106(8)
C3 0.0170(9) 0.0198(10) 0.0269(10) 0.0016(8) 0.0009(8) 0.0074(8)
C4 0.0196(10) 0.0259(10) 0.0250(10) -0.0010(8) 0.0001(8) 0.0130(8)
C5 0.0241(10) 0.0224(10) 0.0163(9) -0.0030(7) 0.0009(7) 0.0137(8)
C6 0.0305(11) 0.0281(10) 0.0196(10) -0.0018(8) -0.0020(8) 0.0204(9)
C7 0.0372(12) 0.0240(10) 0.0231(10) 0.0011(8) -0.0001(8) 0.0200(9)
C8 0.0356(12) 0.0175(9) 0.0241(10) 0.0022(8) 0.0041(8) 0.0119(9)
C9 0.0231(10) 0.0193(10) 0.0222(10) -0.0007(8) 0.0009(8) 0.0092(9)
C10 0.0248(10) 0.0191(9) 0.0142(9) -0.0019(7) -0.0004(7) 0.0127(8)
C11 0.0157(9) 0.0138(9) 0.0227(9) 0.0002(7) -0.0008(7) 0.0066(7)
C12 0.0208(10) 0.0158(9) 0.0218(10) 0.0001(7) 0.0005(8) 0.0078(8)
C13 0.0216(10) 0.0231(10) 0.0225(10) 0.0029(8) -0.0039(8) 0.0077(8)
C14 0.0165(9) 0.0233(10) 0.0311(10) 0.0002(8) -0.0050(8) 0.0080(8)
C15 0.0190(10) 0.0166(9) 0.0261(10) 0.0022(7) 0.0014(8) 0.0069(8)
C16 0.0163(10) 0.0239(10) 0.0356(12) 0.0025(8) 0.0016(8) 0.0086(8)
C17 0.0235(10) 0.0222(10) 0.0283(11) 0.0036(8) 0.0087(8) 0.0097(8)
C18 0.0240(10) 0.0203(9) 0.0202(10) 0.0004(8) 0.0023(8) 0.0086(8)
C19 0.0155(9) 0.0147(9) 0.0241(9) -0.0002(7) -0.0004(7) 0.0057(7)
C20 0.0170(9) 0.0144(9) 0.0253(10) 0.0008(7) 0.0012(7) 0.0079(7)
C21 0.0267(11) 0.0248(11) 0.0312(11) -0.0088(9) 0.0009(9) 0.0055(9)
C22 0.0226(10) 0.0217(10) 0.0250(10) -0.0039(8) 0.0015(8) 0.0071(8)
C23 0.0245(10) 0.0241(10) 0.0255(11) -0.0043(8) 0.0001(8) 0.0086(9)
C24 0.0350(12) 0.0214(10) 0.0238(10) -0.0020(8) -0.0035(9) 0.0109(9)
C25 0.0255(11) 0.0268(11) 0.0285(11) -0.0060(9) -0.0042(8) 0.0122(9)
C26 0.0217(10) 0.0205(10) 0.0280(10) -0.0026(8) 0.0015(8) 0.0066(8)
C27 0.0311(11) 0.0273(11) 0.0318(11) -0.0042(9) -0.0050(9) 0.0183(9)
C28 0.0283(11) 0.0369(12) 0.0211(10) -0.0022(9) -0.0033(9) 0.0168(10)
C29 0.0251(10) 0.0286(11) 0.0322(11) 0.0055(9) 0.0036(8) 0.0145(9)
C30 0.0268(11) 0.0320(11) 0.0259(11) -0.0001(9) -0.0005(8) 0.0143(9)
C31 0.0286(11) 0.0282(11) 0.0298(11) -0.0053(9) 0.0015(9) 0.0130(9)
O1 0.0181(6) 0.0171(7) 0.0217(6) 0.0019(5) -0.0016(5) 0.0092(5)
O2 0.0227(7) 0.0249(7) 0.0175(7) -0.0016(5) 0.0000(5) 0.0087(6)
O3 0.0389(10) 0.0545(12) 0.0613(13) -0.0338(10) 0.0171(9) -0.0128(9)
P 0.0160(2) 0.0160(2) 0.0191(4) 0.000 0.000 0.00800(12)

loop_
_atom_type_symbol
_atom_type_description
_atom_type_scat_dispersion_real
_atom_type_scat_dispersion_imag
_atom_type_scat_source
C C 0.0181 0.0091 'International Tables Vol C Tables 4.2.6.8 and 6.1.1.4'
H H 0.0000 0.0000 'International Tables Vol C Tables 4.2.6.8 and 6.1.1.4'
O O 0.0492 0.0322 'International Tables Vol C Tables 4.2.6.8 and 6.1.1.4'
P P 0.2955 0.4335 'International Tables Vol C Tables 4.2.6.8 and 6.1.1.4'

loop_
_geom_angle_atom_site_label_1
_geom_angle_atom_site_label_2
_geom_angle_atom_site_label_3
_geom_angle
_geom_angle_site_symmetry_1
_geom_angle_site_symmetry_3
_geom_angle_publ_flag
C2 C1 C10 118.18(16) . . y
C2 C1 C11 121.44(16) . . y
C10 C1 C11 120.33(16) . . y
C1 C2 O1 118.51(15) . . y
C1 C2 C3 122.21(16) . . y
O1 C2 C3 119.18(15) . . y
C4 C3 C2 119.56(18) . . y
C3 C4 C5 121.11(18) . . y
C4 C5 C6 121.51(17) . . y
C4 C5 C10 119.38(17) . . y
C6 C5 C10 119.10(17) . . y
C7 C6 C5 121.20(18) . . y
C6 C7 C8 119.54(19) . . y
C9 C8 C7 121.10(19) . . y
C8 C9 C10 120.86(18) . . y
C9 C10 C5 118.10(17) . . y
C9 C10 C1 122.38(17) . . y
C5 C10 C1 119.49(16) . . y
C12 C11 C20 118.34(16) . . y
C12 C11 C1 119.61(16) . . y
C20 C11 C1 122.05(16) . . y
C11 C12 O2 115.80(16) . . y
C11 C12 C13 122.59(18) . . y
O2 C12 C13 121.43(17) . . y
C14 C13 C12 119.30(18) . . y
C13 C14 C15 121.10(17) . . y
C16 C15 C14 121.86(17) . . y
C16 C15 C20 119.15(18) . . y
C14 C15 C20 118.93(17) . . y
C17 C16 C15 120.98(18) . . y
C16 C17 C18 119.80(18) . . y
C19 C18 C17 120.84(19) . . y
C18 C19 C20 120.76(18) . . y
C19 C20 C15 118.47(17) . . y
C19 C20 C11 121.83(16) . . y
C15 C20 C11 119.69(17) . . y
O3 C21 O2 122.8(2) . . y
O3 C21 C22 124.5(2) . . y
O2 C21 C22 112.69(17) . . y
C21 C22 C25 108.88(17) . . y
C21 C22 C24 107.25(17) . . y
C25 C22 C24 109.16(16) . . y
C21 C22 C23 113.68(16) . . y
C25 C22 C23 109.48(16) . . y
C24 C22 C23 108.30(16) . . y
C26 C23 C22 109.29(16) . . y
C27 C24 C22 109.88(17) . . y
C28 C25 C22 110.12(16) . . y
C30 C26 C29 109.82(17) . . y
C30 C26 C23 109.67(16) . . y
C29 C26 C23 109.27(16) . . y
C31 C27 C24 109.94(17) . . y
C31 C27 C30 109.17(17) . . y
C24 C27 C30 109.08(17) . . y
C25 C28 C29 109.07(16) . . y
C25 C28 C31 109.38(17) . . y
C29 C28 C31 109.60(16) . . y
C28 C29 C26 109.62(17) . . y
C26 C30 C27 109.70(17) . . y
C27 C31 C28 109.89(17) . . y
C2 O1 P 119.92(11) . . y
C21 O2 C12 122.86(16) . . y
O1 P O1 97.00(6) 3_675 . y
O1 P O1 97.00(6) 3_675 2_765 y
O1 P O1 97.00(6) . 2_765 y

loop_
_geom_bond_atom_site_label_1
_geom_bond_atom_site_label_2
_geom_bond_distance
_geom_bond_site_symmetry_2
_geom_bond_publ_flag
C1 C2 1.381(3) . y
C1 C10 1.439(3) . y
C1 C11 1.494(3) . y
C2 O1 1.395(2) . y
C2 C3 1.411(3) . y
C3 C4 1.368(3) . y
C4 C5 1.409(3) . y
C5 C6 1.420(3) . y
C5 C10 1.422(3) . y
C6 C7 1.363(3) . y
C7 C8 1.406(3) . y
C8 C9 1.364(3) . y
C9 C10 1.421(3) . y
C11 C12 1.376(3) . y
C11 C20 1.433(3) . y
C12 O2 1.396(2) . y
C12 C13 1.408(3) . y
C13 C14 1.370(3) . y
C14 C15 1.419(3) . y
C15 C16 1.414(3) . y
C15 C20 1.423(3) . y
C16 C17 1.373(3) . y
C17 C18 1.402(3) . y
C18 C19 1.372(3) . y
C19 C20 1.416(3) . y
C21 O3 1.201(3) . y
C21 O2 1.341(2) . y
C21 C22 1.516(3) . y
C22 C25 1.536(3) . y
C22 C24 1.545(3) . y
C22 C23 1.546(3) . y
C23 C26 1.537(3) . y
C24 C27 1.532(3) . y
C25 C28 1.528(3) . y
C26 C30 1.526(3) . y
C26 C29 1.531(3) . y
C27 C31 1.522(3) . y
C27 C30 1.533(3) . y
C28 C29 1.530(3) . y
C28 C31 1.534(3) . y
O1 P 1.6372(13) . y
P O1 1.6371(13) 3_675 y
P O1 1.6372(13) 2_765 y
